data_1537592
loop_
_publ_author_name
'Lomnitskaya, Ya.F.'
'Guerin, R.'
'Kuz'ma, Yu.B.'
'Orishchin, S.V.'
'Babizhet'sky, V.S.'

_publ_section_title
;
 Crystal structure of (V, Mo)84 P49
;
_journal_name_full 'Neorganicheskie Materialy'
_journal_page_first 804
_journal_page_last 810
_journal_volume 40
_journal_year 2004
_chemical_formula_sum 'Mo8.8 P7 V3.2'
_chemical_name_systematic 'V3.2 Mo8.8 P7'
_space_group_IT_number 174
_symmetry_space_group_name_Hall 'P -6'
_symmetry_space_group_name_H-M 'P -6'
_cell_angle_alpha 90
_cell_angle_beta 90
_cell_angle_gamma 120
_cell_formula_units_Z 7
_cell_length_a 25.2015
_cell_length_b 25.2015
_cell_length_c 3.3007
_cell_volume 1815.472
_citation_journal_id_ASTM NMATEI
_cod_data_source_file Lomnitskaya_NMATEI_2004_567.cif
_cod_data_source_block Mo8.8P7V3.2
_cod_database_code 1537592

loop_
_symmetry_equiv_pos_as_xyz
x,y,z
-x+y,-x,-z
-y,x-y,z
x,y,-z
-x+y,-x,z
-y,x-y,-z

loop_
_atom_site_label
_atom_site_type_symbol
_atom_site_fract_x
_atom_site_fract_y
_atom_site_fract_z
_atom_site_occupancy
_atom_site_U_iso_or_equiv
P8 P 0.9321 0.0113 0.5 1 0.0
Mo23 Mo 0.0076 0.7009 0 0.28 0.0
Mo15 Mo 0.56758 0.55762 0 0.68 0.0
V10 V 0.6632 0.6364 0.5 0.71 0.0
Mo6 Mo 0.74883 0.77389 0.5 1 0.0
V2 V 0.7044 0.57773 0 0.28 0.0
Mo13 Mo 0.88309 0.82147 0.5 1 0.0
Mo8 Mo 0.32069 0.49086 0.5 1 0.0
V1 V 0.56758 0.55762 0 0.32 0.0
P3 P 0.6192 0.5248 0.5 1 0.0
V6 V 0.8746 0.0211 0 0.77 0.0
P11 P 0.7314 0.695 0 1 0.0
Mo19 Mo 0.6778 0.9 0.5 0.68 0.0
Mo24 Mo 0.6632 0.6364 0.5 0.29 0.0
Mo4 Mo 0.60306 0.3454 0.5 1 0.0
Mo14 Mo 0.87266 0.6481 0 1 0.0
P7 P 0.2969 0.4061 0 1 0.0
P1 P 0.3333 0.6667 0.5 1 0.0
Mo3 Mo 0.44061 0.36105 0 1 0.0
Mo18 Mo 0.58749 0.44019 0 0.72 0.0
V5 V 0.6778 0.9 0.5 0.32 0.0
Mo25 Mo 0.9622 0.7579 0.5 0.53 0.0
V4 V 0.58749 0.44019 0 0.28 0.0
Mo2 Mo 0.01225 0.07558 0 1 0.0
P16 P 0.8222 0.8462 0 1 0.0
P13 P 0.5117 0.3579 0.5 1 0.0
Mo20 Mo 0.8746 0.0211 0 0.23 0.0
P9 P 0.1609 0.6055 0 1 0.0
P5 P 0.2284 0.4977 0.5 1 0.0
P2 P 0.0472 0.8103 0 1 0.0
V8 V 0.689 0.4839 0.5 0.67 0.0
Mo10 Mo 0.20662 0.41462 0 1 0.0
Mo7 Mo 0.63516 0.70445 0 1 0.0
P6 P 0.6792 0.4124 0 1 0.0
Mo11 Mo 0.15778 0.49997 0 1 0.0
V12 V 0.8157 0.9199 0.5 0.48 0.0
Mo17 Mo 0.30272 0.58219 0 0.78 0.0
P12 P 0.9351 0.639 0.5 1 0.0
Mo1 Mo 0.4579 0.54233 0.5 1 0.0
P14 P 0.6498 0.7837 0.5 1 0.0
Mo26 Mo 0.8157 0.9199 0.5 0.52 0.0
Mo12 Mo 0.78556 0.51264 0 1 0.0
V14 V 0.5093 0.4565 0.5 1 0.0
V9 V 0.0076 0.7009 0 0.72 0.0
V13 V 0.7209 0.8412 0 0.61 0.0
P4 P 0.4489 0.4678 0 1 0.0
Mo22 Mo 0.689 0.4839 0.5 0.33 0.0
P17 P 0.5617 0.6339 0.5 1 0.0
Mo27 Mo 0.7209 0.8412 0 0.39 0.0
V7 V 0.2224 0.5963 0.5 0.65 0.0
Mo21 Mo 0.2224 0.5963 0.5 0.35 0.0
Mo9 Mo 0.79638 0.68585 0.5 1 0.0
Mo16 Mo 0.7044 0.57773 0 0.72 0.0
P10 P 0.7898 0.5862 0.5 1 0.0
V11 V 0.9622 0.7579 0.5 0.47 0.0
P15 P 0.8798 0.7485 0 1 0.0
Mo5 Mo 0.03536 0.62962 0.5 1 0.0
V3 V 0.30272 0.58219 0 0.22 0.0
